data_7152201
loop_
_publ_author_name
'Levy, Jean-No\"el'
'Latham, Christopher M.'
'Roisin, Lo\"ic'
'Kandziora, Nadine'
'Di Fruscia, Paolo'
'White, Andrew J. P.'
'Woodward, Simon'
'Fuchter, Matthew J.'

_publ_section_title
;
 The design and synthesis of novel IBiox N-heterocyclic carbene ligands
 derived from substituted amino-indanols.
;
_journal_issue 3
_journal_name_full 'Organic &amp; biomolecular chemistry'
_journal_page_first 512
_journal_page_last 515
_journal_paper_doi 10.1039/c1ob06780j
_journal_volume 10
_journal_year 2012
_chemical_absolute_configuration ad
_chemical_formula_moiety 'C21 H17 N2 O2, C F3 O3 S'
_chemical_formula_sum 'C22 H17 F3 N2 O5 S'
_chemical_formula_weight 478.44
_chemical_name_systematic
;
?
;
_space_group_IT_number 19
_symmetry_cell_setting orthorhombic
_symmetry_space_group_name_Hall 'P 2ac 2ab'
_symmetry_space_group_name_H-M 'P 21 21 21'
_atom_sites_solution_hydrogens geom
_atom_sites_solution_primary direct
_atom_sites_solution_secondary difmap
_audit_creation_method SHELXL-97
_cell_angle_alpha 90.00
_cell_angle_beta 90.00
_cell_angle_gamma 90.00
_cell_formula_units_Z 4
_cell_length_a 10.02411(5)
_cell_length_b 10.34453(6)
_cell_length_c 20.23764(11)
_cell_measurement_reflns_used 17461
_cell_measurement_temperature 173(2)
_cell_measurement_theta_max 72.3253
_cell_measurement_theta_min 2.1808
_cell_volume 2098.54(2)
_computing_cell_refinement 'CrysAlis RED, Oxford Diffraction Ltd'
_computing_data_collection 'CrysAlis CCD, Oxford Diffraction Ltd'
_computing_data_reduction 'CrysAlis RED, Oxford Diffraction Ltd'
_computing_molecular_graphics 'Bruker SHELXTL'
_computing_publication_material 'Bruker SHELXTL'
_computing_structure_refinement 'SHELXL-97 (Sheldrick, 1997)'
_computing_structure_solution 'SHELXS-97 (Sheldrick, 1990)'
_diffrn_ambient_temperature 173(2)
_diffrn_detector_area_resol_mean 8.2556
_diffrn_measured_fraction_theta_full 0.997
_diffrn_measured_fraction_theta_max 0.997
_diffrn_measurement_device_type 'OD Xcalibur PX Ultra'
_diffrn_measurement_method 'omega scans'
_diffrn_radiation_monochromator graphite
_diffrn_radiation_source 'Enhance Ultra (Cu) X-ray Source'
_diffrn_radiation_type CuK\a
_diffrn_radiation_wavelength 1.54184
_diffrn_reflns_av_R_equivalents 0.0230
_diffrn_reflns_av_sigmaI/netI 0.0144
_diffrn_reflns_limit_h_max 12
_diffrn_reflns_limit_h_min -9
_diffrn_reflns_limit_k_max 12
_diffrn_reflns_limit_k_min -12
_diffrn_reflns_limit_l_max 24
_diffrn_reflns_limit_l_min -24
_diffrn_reflns_number 22029
_diffrn_reflns_theta_full 72.49
_diffrn_reflns_theta_max 72.49
_diffrn_reflns_theta_min 4.37
_diffrn_standards_number 0
_exptl_absorpt_coefficient_mu 1.967
_exptl_absorpt_correction_T_max 0.843
_exptl_absorpt_correction_T_min 0.659
_exptl_absorpt_correction_type analytical
_exptl_absorpt_process_details
;
CrysAlisPro, Oxford Diffraction Ltd.,
Version 1.171.33.41 (release 06-05-2009 CrysAlis171 .NET)
(compiled May 6 2009,17:20:42)
Analytical numeric absorption correction using a multifaceted crystal
model based on expressions derived by R.C. Clark & J.S. Reid.
(Clark, R. C. & Reid, J. S. (1995). Acta Cryst. A51, 887-897)
;
_exptl_crystal_colour Colourless
_exptl_crystal_density_diffrn 1.514
_exptl_crystal_density_method 'not measured'
_exptl_crystal_description blocks
_exptl_crystal_F_000 984
_exptl_crystal_size_max 0.29
_exptl_crystal_size_mid 0.19
_exptl_crystal_size_min 0.10
_refine_diff_density_max 0.150
_refine_diff_density_min -0.227
_refine_diff_density_rms 0.034
_refine_ls_abs_structure_details 'Flack H D (1983), Acta Cryst. A39, 876-881, 1774 Friedel pairs'
_refine_ls_abs_structure_Flack -0.003(12)
_refine_ls_extinction_method none
_refine_ls_goodness_of_fit_ref 1.049
_refine_ls_hydrogen_treatment constr
_refine_ls_matrix_type full
_refine_ls_number_parameters 298
_refine_ls_number_reflns 4146
_refine_ls_number_restraints 0
_refine_ls_restrained_S_all 1.049
_refine_ls_R_factor_all 0.0283
_refine_ls_R_factor_gt 0.0270
_refine_ls_shift/su_max 0.001
_refine_ls_shift/su_mean 0.000
_refine_ls_structure_factor_coef Fsqd
_refine_ls_weighting_details 'calc w=1/[\s^2^(Fo^2^)+(0.0424P)^2^+0.3218P] where P=(Fo^2^+2Fc^2^)/3'
_refine_ls_weighting_scheme calc
_refine_ls_wR_factor_gt 0.0700
_refine_ls_wR_factor_ref 0.0709
_reflns_number_gt 4004
_reflns_number_total 4146
_reflns_threshold_expression >2sigma(I)
_cod_data_source_file c1ob06780j.txt
_cod_data_source_block 15a
_cod_depositor_comments
;
The following automatic conversions were performed:

'_symmetry_cell_setting' value 'Orthorhombic' changed to
'orthorhombic' according to
/home/saulius/struct/CIF-dictionaries/cif_core.dic dictionary named
'cif_core.dic' version 2.4.1 from 2010-06-29.

Automatic conversion script
Id: cif_fix_values 1715 2011-07-08 13:25:40Z adriana 
;
_cod_original_cell_volume 2098.535(19)
_cod_original_sg_symbol_H-M P2(1)2(1)2(1)
_cod_database_code 7152201

loop_
_symmetry_equiv_pos_as_xyz
'x, y, z'
'-x+1/2, -y, z+1/2'
'-x, y+1/2, -z+1/2'
'x+1/2, -y+1/2, -z'

loop_
_atom_site_label
_atom_site_type_symbol
_atom_site_fract_x
_atom_site_fract_y
_atom_site_fract_z
_atom_site_U_iso_or_equiv
_atom_site_adp_type
_atom_site_occupancy
_atom_site_symmetry_multiplicity
_atom_site_calc_flag
_atom_site_refinement_flags
C1 C 0.50174(15) 0.38853(14) 0.54324(7) 0.0317(3) Uani 1 1 d .
H1A H 0.5124 0.3342 0.5058 0.038 Uiso 1 1 calc R
N2 N 0.41141(12) 0.37758(11) 0.59144(6) 0.0305(2) Uani 1 1 d .
C3 C 0.30032(13) 0.29193(14) 0.60837(7) 0.0312(3) Uani 1 1 d .
H3A H 0.2324 0.2882 0.5722 0.037 Uiso 1 1 calc R
C4 C 0.33932(14) 0.15945(14) 0.63137(7) 0.0315(3) Uani 1 1 d .
C5 C 0.40052(15) 0.06267(15) 0.59507(8) 0.0377(3) Uani 1 1 d .
H5A H 0.4286 0.0782 0.5509 0.045 Uiso 1 1 calc R
C6 C 0.42008(17) -0.05690(17) 0.62410(10) 0.0445(4) Uani 1 1 d .
H6A H 0.4608 -0.1246 0.5996 0.053 Uiso 1 1 calc R
C7 C 0.38043(18) -0.07844(16) 0.68897(10) 0.0479(4) Uani 1 1 d .
H7A H 0.3945 -0.1608 0.7085 0.058 Uiso 1 1 calc R
C8 C 0.32067(19) 0.01888(17) 0.72540(9) 0.0454(4) Uani 1 1 d .
H8A H 0.2935 0.0038 0.7697 0.054 Uiso 1 1 calc R
C9 C 0.30085(15) 0.13933(16) 0.69619(8) 0.0362(3) Uani 1 1 d .
C10 C 0.23690(19) 0.25840(17) 0.72551(8) 0.0453(4) Uani 1 1 d .
H10A H 0.2860 0.2872 0.7653 0.054 Uiso 1 1 calc R
H10B H 0.1430 0.2410 0.7378 0.054 Uiso 1 1 calc R
C11 C 0.24432(15) 0.36031(15) 0.67129(7) 0.0357(3) Uani 1 1 d .
H11A H 0.1541 0.3977 0.6624 0.043 Uiso 1 1 calc R
O12 O 0.34034(12) 0.46309(11) 0.68843(6) 0.0425(3) Uani 1 1 d .
C13 C 0.42669(15) 0.47329(14) 0.63809(7) 0.0333(3) Uani 1 1 d .
C14 C 0.52893(15) 0.54800(13) 0.61671(8) 0.0332(3) Uani 1 1 d .
O15 O 0.59531(11) 0.65757(10) 0.63170(6) 0.0403(2) Uani 1 1 d .
C16 C 0.71305(15) 0.66296(16) 0.58777(9) 0.0390(3) Uani 1 1 d .
H16A H 0.7965 0.6389 0.6119 0.047 Uiso 1 1 calc R
C17 C 0.72484(18) 0.79596(16) 0.55596(10) 0.0462(4) Uani 1 1 d .
H17A H 0.6783 0.8621 0.5828 0.055 Uiso 1 1 calc R
H17B H 0.8196 0.8213 0.5511 0.055 Uiso 1 1 calc R
C18 C 0.65936(15) 0.78097(16) 0.48936(9) 0.0410(3) Uani 1 1 d .
C19 C 0.62340(19) 0.87496(17) 0.44337(11) 0.0512(4) Uani 1 1 d .
H19A H 0.6339 0.9641 0.4533 0.061 Uiso 1 1 calc R
C20 C 0.57212(18) 0.83642(19) 0.38294(11) 0.0524(5) Uani 1 1 d .
H20A H 0.5467 0.9002 0.3516 0.063 Uiso 1 1 calc R
C21 C 0.55710(17) 0.70674(19) 0.36714(9) 0.0466(4) Uani 1 1 d .
H21A H 0.5240 0.6825 0.3249 0.056 Uiso 1 1 calc R
C22 C 0.59047(15) 0.61243(16) 0.41299(8) 0.0386(3) Uani 1 1 d .
H22A H 0.5794 0.5234 0.4030 0.046 Uiso 1 1 calc R
C23 C 0.64035(14) 0.65115(14) 0.47378(8) 0.0353(3) Uani 1 1 d .
C24 C 0.68322(14) 0.56684(14) 0.53043(8) 0.0342(3) Uani 1 1 d .
H24A H 0.7620 0.5117 0.5192 0.041 Uiso 1 1 calc R
N25 N 0.57364(12) 0.49220(11) 0.55911(6) 0.0310(2) Uani 1 1 d .
S30 S 0.12784(4) 0.77844(4) 0.892962(18) 0.03715(10) Uani 1 1 d .
O31 O 0.13503(18) 0.90312(12) 0.86240(7) 0.0606(4) Uani 1 1 d .
O32 O -0.00415(11) 0.72462(13) 0.89762(6) 0.0490(3) Uani 1 1 d .
O33 O 0.20528(14) 0.76383(15) 0.95229(6) 0.0579(4) Uani 1 1 d .
C30 C 0.21105(18) 0.67345(17) 0.83384(9) 0.0454(4) Uani 1 1 d .
F31 F 0.21110(18) 0.55220(12) 0.85447(8) 0.0834(5) Uani 1 1 d .
F32 F 0.33555(12) 0.70966(17) 0.82415(7) 0.0784(4) Uani 1 1 d .
F33 F 0.15003(16) 0.67681(14) 0.77582(6) 0.0741(4) Uani 1 1 d .

loop_
_atom_site_aniso_label
_atom_site_aniso_U_11
_atom_site_aniso_U_22
_atom_site_aniso_U_33
_atom_site_aniso_U_23
_atom_site_aniso_U_13
_atom_site_aniso_U_12
C1 0.0343(7) 0.0300(7) 0.0307(7) -0.0011(5) 0.0012(5) 0.0001(5)
N2 0.0327(6) 0.0298(6) 0.0289(6) 0.0005(5) 0.0016(5) -0.0021(5)
C3 0.0294(6) 0.0340(7) 0.0301(6) 0.0020(6) 0.0000(5) -0.0012(5)
C4 0.0275(6) 0.0331(7) 0.0340(7) 0.0024(6) -0.0031(5) -0.0029(5)
C5 0.0330(7) 0.0394(8) 0.0405(8) -0.0025(6) 0.0028(6) -0.0041(6)
C6 0.0376(7) 0.0362(8) 0.0597(10) -0.0020(7) 0.0004(7) 0.0007(6)
C7 0.0487(9) 0.0369(8) 0.0583(10) 0.0100(7) -0.0127(8) -0.0007(7)
C8 0.0527(9) 0.0446(9) 0.0388(8) 0.0109(7) -0.0060(7) -0.0063(8)
C9 0.0371(7) 0.0377(8) 0.0337(7) 0.0033(6) -0.0011(6) -0.0035(6)
C10 0.0549(9) 0.0463(9) 0.0347(8) 0.0031(7) 0.0117(7) 0.0008(7)
C11 0.0342(7) 0.0378(8) 0.0351(7) -0.0002(6) 0.0045(6) 0.0018(6)
O12 0.0487(6) 0.0423(6) 0.0364(6) -0.0070(5) 0.0112(5) -0.0058(5)
C13 0.0378(7) 0.0317(7) 0.0304(7) -0.0013(6) 0.0019(6) 0.0015(6)
C14 0.0373(7) 0.0276(6) 0.0346(7) -0.0019(6) -0.0029(6) 0.0003(6)
O15 0.0458(6) 0.0327(5) 0.0425(6) -0.0067(5) 0.0016(5) -0.0064(5)
C16 0.0331(7) 0.0371(8) 0.0468(9) -0.0013(7) -0.0041(6) -0.0024(6)
C17 0.0418(8) 0.0362(8) 0.0606(10) 0.0002(8) -0.0006(7) -0.0102(7)
C18 0.0325(7) 0.0338(7) 0.0567(10) 0.0062(7) 0.0064(6) -0.0028(6)
C19 0.0459(9) 0.0348(8) 0.0729(12) 0.0154(8) 0.0094(9) -0.0024(7)
C20 0.0431(8) 0.0517(10) 0.0624(12) 0.0248(9) 0.0033(8) 0.0022(8)
C21 0.0376(8) 0.0548(10) 0.0474(9) 0.0146(8) 0.0010(6) -0.0021(7)
C22 0.0304(7) 0.0399(8) 0.0456(8) 0.0071(7) 0.0036(6) -0.0012(6)
C23 0.0276(6) 0.0343(7) 0.0439(8) 0.0064(6) 0.0047(6) 0.0000(6)
C24 0.0288(6) 0.0317(7) 0.0421(8) 0.0019(6) 0.0022(6) -0.0005(5)
N25 0.0316(5) 0.0283(5) 0.0331(6) -0.0001(5) 0.0012(5) -0.0008(5)
S30 0.04247(19) 0.03482(18) 0.03415(17) 0.00059(14) 0.00424(14) -0.00440(15)
O31 0.0862(10) 0.0330(6) 0.0627(8) 0.0046(6) 0.0173(8) -0.0014(6)
O32 0.0376(5) 0.0613(7) 0.0482(7) 0.0112(6) 0.0028(5) -0.0011(5)
O33 0.0604(8) 0.0786(9) 0.0348(6) 0.0019(6) -0.0050(5) -0.0276(7)
C30 0.0500(9) 0.0427(9) 0.0436(9) 0.0067(7) 0.0016(7) 0.0123(7)
F31 0.1129(12) 0.0431(6) 0.0941(11) 0.0133(6) 0.0176(9) 0.0291(7)
F32 0.0479(6) 0.1112(11) 0.0762(8) 0.0182(8) 0.0197(6) 0.0168(7)
F33 0.0965(10) 0.0860(9) 0.0397(6) -0.0132(6) -0.0107(6) 0.0189(8)

loop_
_atom_type_symbol
_atom_type_description
_atom_type_scat_dispersion_real
_atom_type_scat_dispersion_imag
_atom_type_scat_source
C C 0.0181 0.0091 'International Tables Vol C Tables 4.2.6.8 and 6.1.1.4'
H H 0.0000 0.0000 'International Tables Vol C Tables 4.2.6.8 and 6.1.1.4'
N N 0.0311 0.0180 'International Tables Vol C Tables 4.2.6.8 and 6.1.1.4'
O O 0.0492 0.0322 'International Tables Vol C Tables 4.2.6.8 and 6.1.1.4'
F F 0.0727 0.0534 'International Tables Vol C Tables 4.2.6.8 and 6.1.1.4'
S S 0.3331 0.5567 'International Tables Vol C Tables 4.2.6.8 and 6.1.1.4'

loop_
_geom_angle_atom_site_label_1
_geom_angle_atom_site_label_2
_geom_angle_atom_site_label_3
_geom_angle
N25 C1 N2 105.01(12)
C1 N2 C13 111.37(12)
C1 N2 C3 137.56(12)
C13 N2 C3 111.07(11)
N2 C3 C4 115.31(11)
N2 C3 C11 100.97(11)
C4 C3 C11 104.76(11)
C9 C4 C5 121.19(15)
C9 C4 C3 111.06(13)
C5 C4 C3 127.70(14)
C6 C5 C4 118.93(15)
C5 C6 C7 120.27(16)
C8 C7 C6 120.68(16)
C7 C8 C9 119.09(16)
C4 C9 C8 119.82(15)
C4 C9 C10 111.61(14)
C8 C9 C10 128.56(15)
C9 C10 C11 105.11(12)
O12 C11 C10 111.17(13)
O12 C11 C3 106.48(11)
C10 C11 C3 106.95(12)
C13 O12 C11 107.41(11)
O12 C13 C14 140.89(14)
O12 C13 N2 113.11(12)
C14 C13 N2 105.99(12)
O15 C14 C13 141.34(14)
O15 C14 N25 112.48(13)
C13 C14 N25 106.13(12)
C14 O15 C16 106.88(11)
O15 C16 C17 110.49(13)
O15 C16 C24 105.70(12)
C17 C16 C24 106.06(13)
C18 C17 C16 104.54(13)
C23 C18 C19 119.10(17)
C23 C18 C17 111.18(14)
C19 C18 C17 129.65(16)
C20 C19 C18 119.00(17)
C19 C20 C21 121.47(16)
C22 C21 C20 119.99(18)
C23 C22 C21 118.49(16)
C22 C23 C18 121.91(15)
C22 C23 C24 127.74(14)
C18 C23 C24 110.35(14)
N25 C24 C23 113.22(12)
N25 C24 C16 100.70(12)
C23 C24 C16 104.64(12)
C1 N25 C14 111.47(12)
C1 N25 C24 137.39(13)
C14 N25 C24 111.06(12)
O31 S30 O33 115.35(9)
O31 S30 O32 115.03(9)
O33 S30 O32 113.66(8)
O31 S30 C30 103.33(8)
O33 S30 C30 103.83(9)
O32 S30 C30 103.52(9)
F32 C30 F31 108.44(16)
F32 C30 F33 107.34(16)
F31 C30 F33 107.77(17)
F32 C30 S30 111.26(15)
F31 C30 S30 111.04(13)
F33 C30 S30 110.84(12)

loop_
_geom_bond_atom_site_label_1
_geom_bond_atom_site_label_2
_geom_bond_distance
C1 N25 1.3314(19)
C1 N2 1.3358(19)
N2 C13 1.3766(19)
N2 C3 1.4637(18)
C3 C4 1.499(2)
C3 C11 1.561(2)
C4 C9 1.383(2)
C4 C5 1.385(2)
C5 C6 1.383(2)
C6 C7 1.390(3)
C7 C8 1.384(3)
C8 C9 1.393(2)
C9 C10 1.510(2)
C10 C11 1.523(2)
C11 O12 1.4755(19)
O12 C13 1.3411(19)
C13 C14 1.354(2)
C14 O15 1.3489(18)
C14 N25 1.3759(19)
O15 C16 1.479(2)
C16 C17 1.524(2)
C16 C24 1.557(2)
C17 C18 1.507(3)
C18 C23 1.393(2)
C18 C19 1.393(2)
C19 C20 1.385(3)
C20 C21 1.387(3)
C21 C22 1.387(2)
C22 C23 1.387(2)
C23 C24 1.503(2)
C24 N25 1.4627(18)
S30 O31 1.4323(13)
S30 O33 1.4377(13)
S30 O32 1.4385(12)
S30 C30 1.8185(18)
C30 F32 1.318(2)
C30 F31 1.322(2)
C30 F33 1.324(2)
